data_4026083
loop_
_publ_author_name
'Roman A. Valiulin'
'Teresa M. Arisco'
'Andrei G. Kutateladze'

_publ_contact_author_address
;Department of Chemistry and Biochemistry
University of Denver
FW Olin Hall, 202
2190 E. Iliff Ave
Denver, CO 80208
;
_publ_contact_author_email akutatel.edu
_publ_contact_author_fax 303-871-2254
_publ_contact_author_name 'Andrei Kutateladze'
_publ_contact_author_phone 303-871-2995
_publ_section_title
;
 Double-Tandem [4\p+2\p].[2\p+2\p].[4\p+2\p].[2\p+2\p] Synthetic Sequence
 with Photoprotolytic Oxametathesis and Photoepoxidation in the Chromone
 Series
;
_journal_name_full 'Journal of Organic Chemistry'
_journal_page_first 1319
_journal_page_last 1332
_journal_paper_doi 10.1021/jo102221q
_journal_volume 76
_journal_year 2011
_chemical_formula_moiety 'C27 H25 N O4'
_chemical_formula_sum 'C27 H25 N O4'
_chemical_formula_weight 427.48
_chemical_name_common none
_chemical_name_systematic
;
1S(R), 8S(R), 9R(S), 12R(S), 13R(S)-
15-cyano-13-(1,3-dioxolan-2-yl)-11-phenyl-17-oxaheptacyclo
[6.5.4.1^9,12^.0^1,8^.0^2,7^.0^3,15^.0^6,16^]
octadec-10-ene-14-one
;
_space_group_IT_number 14
_symmetry_cell_setting monoclinic
_symmetry_space_group_name_Hall '-P 2yn'
_symmetry_space_group_name_H-M 'P 1 21/n 1'
_atom_sites_solution_hydrogens geom
_atom_sites_solution_primary direct
_atom_sites_solution_secondary difmap
_audit_creation_method SHELXL-97
_cell_angle_alpha 90.00
_cell_angle_beta 106.0050(10)
_cell_angle_gamma 90.00
_cell_formula_units_Z 4
_cell_length_a 9.8224(2)
_cell_length_b 14.3488(3)
_cell_length_c 15.5494(3)
_cell_measurement_reflns_used 9755
_cell_measurement_temperature 296(2)
_cell_measurement_theta_max 28.31
_cell_measurement_theta_min 2.21
_cell_volume 2106.58(7)
_computing_cell_refinement 'Bruker SAINT'
_computing_data_collection 'Bruker APEX2'
_computing_data_reduction 'Bruker SAINT'
_computing_molecular_graphics 'Bruker SHELXTL'
_computing_publication_material 'Bruker SHELXTL'
_computing_structure_refinement 'SHELXL-97 (Sheldrick, 2008)'
_computing_structure_solution 'SHELXS-97 (Sheldrick, 2008)'
_diffrn_ambient_temperature 296(2)
_diffrn_detector_area_resol_mean 8.33
_diffrn_measured_fraction_theta_full 1.000
_diffrn_measured_fraction_theta_max 1.000
_diffrn_measurement_device_type 'Bruker D8 APEX II Diffractometer'
_diffrn_measurement_method '\f and \w scans'
_diffrn_radiation_monochromator graphite
_diffrn_radiation_source 'fine-focus sealed tube'
_diffrn_radiation_type MoK\a
_diffrn_radiation_wavelength 0.71073
_diffrn_reflns_av_R_equivalents 0.0219
_diffrn_reflns_av_sigmaI/netI 0.0092
_diffrn_reflns_limit_h_max 12
_diffrn_reflns_limit_h_min -12
_diffrn_reflns_limit_k_max 18
_diffrn_reflns_limit_k_min -18
_diffrn_reflns_limit_l_max 19
_diffrn_reflns_limit_l_min -19
_diffrn_reflns_number 74544
_diffrn_reflns_theta_full 27.10
_diffrn_reflns_theta_max 27.10
_diffrn_reflns_theta_min 1.97
_exptl_absorpt_coefficient_mu 0.090
_exptl_absorpt_correction_T_max 0.9738
_exptl_absorpt_correction_T_min 0.9686
_exptl_absorpt_correction_type multi-scan
_exptl_crystal_colour colourless
_exptl_crystal_density_diffrn 1.348
_exptl_crystal_description cubical
_exptl_crystal_F_000 904
_exptl_crystal_size_max 0.36
_exptl_crystal_size_mid 0.33
_exptl_crystal_size_min 0.30
_refine_diff_density_max 0.265
_refine_diff_density_min -0.196
_refine_diff_density_rms 0.040
_refine_ls_extinction_method none
_refine_ls_goodness_of_fit_ref 0.752
_refine_ls_matrix_type full
_refine_ls_number_parameters 297
_refine_ls_number_reflns 4647
_refine_ls_number_restraints 0
_refine_ls_restrained_S_all 0.752
_refine_ls_R_factor_all 0.0537
_refine_ls_R_factor_gt 0.0451
_refine_ls_shift/su_max 0.001
_refine_ls_shift/su_mean 0.000
_refine_ls_structure_factor_coef Fsqd
_refine_ls_weighting_details 'calc w=1/[\s^2^(Fo^2^)+(0.2000P)^2^+0.4941P] where P=(Fo^2^+2Fc^2^)/3'
_refine_ls_weighting_scheme calc
_refine_ls_wR_factor_gt 0.1651
_refine_ls_wR_factor_ref 0.1926
_reflns_number_gt 3866
_reflns_number_total 4647
_reflns_threshold_expression >2sigma(I)
_cod_data_source_file jo102221q_si_014.cif
_cod_data_source_block rav28572_0m
_cod_original_sg_symbol_H-M 'P 1 21/n 1 '
_cod_database_code 4026083

loop_
_symmetry_equiv_pos_as_xyz
'x, y, z'
'-x+1/2, y+1/2, -z+1/2'
'-x, -y, -z'
'x-1/2, -y-1/2, z-1/2'

loop_
_atom_site_label
_atom_site_type_symbol
_atom_site_fract_x
_atom_site_fract_y
_atom_site_fract_z
_atom_site_U_iso_or_equiv
_atom_site_adp_type
_atom_site_occupancy
_atom_site_symmetry_multiplicity
_atom_site_calc_flag
_atom_site_refinement_flags
N1 N 0.4942(2) 0.27265(13) 1.33317(10) 0.0667(4) Uani 1 1 d .
O2 O 0.54786(12) 0.38649(7) 1.07336(7) 0.0499(3) Uani 1 1 d .
O3 O 0.72557(12) 0.22273(9) 1.20531(8) 0.0549(3) Uani 1 1 d .
O4 O 0.80180(13) 0.01572(9) 1.00555(9) 0.0600(3) Uani 1 1 d .
C100 C 0.58511(14) 0.21929(9) 1.04846(9) 0.0360(3) Uani 1 1 d .
C1 C 0.48370(17) 0.26867(11) 1.25847(11) 0.0497(4) Uani 1 1 d .
C2 C 0.47645(15) 0.26447(10) 1.16385(9) 0.0419(3) Uani 1 1 d .
C3 C 0.61679(14) 0.23457(9) 1.14818(9) 0.0395(3) Uani 1 1 d .
C4 C 0.70677(13) 0.16771(10) 1.02457(9) 0.0389(3) Uani 1 1 d .
H4 H 0.7890 0.1752 1.0767 0.047 Uiso 1 1 calc R
C5 C 0.74992(16) 0.21249(11) 0.94590(10) 0.0447(3) Uani 1 1 d .
H5 H 0.8380 0.1857 0.9389 0.054 Uiso 1 1 calc R
C6 C 0.63163(16) 0.20931(11) 0.85875(10) 0.0450(3) Uani 1 1 d .
C7 C 0.60302(16) 0.12989(11) 0.79629(9) 0.0445(3) Uani 1 1 d .
C8 C 0.70876(18) 0.06706(13) 0.79109(12) 0.0547(4) Uani 1 1 d .
H8 H 0.8002 0.0747 0.8282 0.066 Uiso 1 1 calc R
C9 C 0.6790(2) -0.00695(13) 0.73108(13) 0.0644(5) Uani 1 1 d .
H9 H 0.7510 -0.0478 0.7278 0.077 Uiso 1 1 calc R
C10 C 0.5447(2) -0.02029(13) 0.67663(13) 0.0645(5) Uani 1 1 d .
H10 H 0.5253 -0.0701 0.6368 0.077 Uiso 1 1 calc R
C11 C 0.43759(17) 0.36109(11) 1.11335(10) 0.0483(4) Uani 1 1 d .
H11 H 0.4213 0.4099 1.1535 0.058 Uiso 1 1 calc R
C12 C 0.53535(16) 0.31780(9) 1.00348(9) 0.0422(3) Uani 1 1 d .
C13 C 0.46756(18) 0.11425(13) 0.74015(12) 0.0575(4) Uani 1 1 d .
H13 H 0.3947 0.1547 0.7425 0.069 Uiso 1 1 calc R
C14 C 0.4387(2) 0.04039(14) 0.68121(13) 0.0662(5) Uani 1 1 d .
H14 H 0.3474 0.0316 0.6445 0.079 Uiso 1 1 calc R
C15 C 0.55392(19) 0.28747(11) 0.85155(10) 0.0502(4) Uani 1 1 d .
H15 H 0.4775 0.3022 0.8030 0.060 Uiso 1 1 calc R
C16 C 0.60825(19) 0.34807(11) 0.93345(10) 0.0508(4) Uani 1 1 d .
H16 H 0.5970 0.4148 0.9198 0.061 Uiso 1 1 calc R
C17 C 0.76387(19) 0.31787(12) 0.96407(12) 0.0542(4) Uani 1 1 d .
H17A H 0.8058 0.3310 1.0270 0.065 Uiso 1 1 calc R
H17B H 0.8194 0.3478 0.9291 0.065 Uiso 1 1 calc R
C18 C 0.68129(15) 0.06345(10) 1.01496(10) 0.0426(3) Uani 1 1 d .
H18 H 0.6013 0.0513 0.9625 0.051 Uiso 1 1 calc R
C19 C 0.8859(2) -0.00242(16) 1.09457(17) 0.0768(6) Uani 1 1 d .
H19A H 0.9561 0.0462 1.1149 0.092 Uiso 1 1 calc R
H19B H 0.9341 -0.0619 1.0978 0.092 Uiso 1 1 calc R
C20 C 0.7833(2) -0.00397(18) 1.15018(15) 0.0705(5) Uani 1 1 d .
O1 O 0.65125(11) 0.02624(8) 1.09194(8) 0.0492(3) Uani 1 1 d .
C22 C 0.42385(13) 0.18996(9) 1.02201(9) 0.0387(3) Uani 1 1 d .
H22 H 0.3991 0.1353 0.9830 0.046 Uiso 1 1 calc R
C23 C 0.38053(15) 0.18546(10) 1.11010(10) 0.0436(3) Uani 1 1 d .
H23 H 0.4071 0.1251 1.1395 0.052 Uiso 1 1 calc R
C24 C 0.22374(18) 0.20434(14) 1.09735(14) 0.0610(5) Uani 1 1 d .
H24A H 0.2028 0.2006 1.1547 0.073 Uiso 1 1 calc R
H24B H 0.1680 0.1573 1.0583 0.073 Uiso 1 1 calc R
C25 C 0.18342(18) 0.30084(15) 1.05662(13) 0.0633(5) Uani 1 1 d .
H25A H 0.1051 0.2951 1.0030 0.076 Uiso 1 1 calc R
H25B H 0.1527 0.3397 1.0988 0.076 Uiso 1 1 calc R
C26 C 0.30803(18) 0.34660(12) 1.03352(11) 0.0526(4) Uani 1 1 d .
H26 H 0.2785 0.4063 1.0035 0.063 Uiso 1 1 calc R
C27 C 0.37821(16) 0.28599(10) 0.97635(10) 0.0443(3) Uani 1 1 d .
H27 H 0.3308 0.2844 0.9120 0.053 Uiso 1 1 calc R
H100 H 0.767(3) -0.061(2) 1.1699(18) 0.094(8) Uiso 1 1 d .
H20 H 0.810(3) 0.028(2) 1.2051(19) 0.093(8) Uiso 1 1 d .

loop_
_atom_site_aniso_label
_atom_site_aniso_U_11
_atom_site_aniso_U_22
_atom_site_aniso_U_33
_atom_site_aniso_U_23
_atom_site_aniso_U_13
_atom_site_aniso_U_12
N1 0.0825(11) 0.0716(10) 0.0500(8) -0.0057(7) 0.0251(8) 0.0030(8)
O2 0.0649(7) 0.0344(5) 0.0502(6) -0.0050(4) 0.0157(5) -0.0051(4)
O3 0.0444(6) 0.0695(8) 0.0453(6) -0.0007(5) 0.0031(5) -0.0042(5)
O4 0.0549(7) 0.0568(7) 0.0728(8) 0.0069(6) 0.0251(6) 0.0187(5)
C100 0.0355(6) 0.0334(6) 0.0383(6) 0.0006(5) 0.0092(5) -0.0019(5)
C1 0.0532(8) 0.0490(8) 0.0498(8) -0.0058(6) 0.0189(7) -0.0014(6)
C2 0.0441(7) 0.0410(7) 0.0405(7) -0.0036(5) 0.0116(6) -0.0030(5)
C3 0.0402(7) 0.0352(7) 0.0419(7) -0.0003(5) 0.0096(5) -0.0057(5)
C4 0.0329(6) 0.0420(7) 0.0417(7) 0.0036(5) 0.0101(5) -0.0011(5)
C5 0.0401(7) 0.0514(8) 0.0451(7) 0.0035(6) 0.0162(6) -0.0048(6)
C6 0.0476(7) 0.0468(8) 0.0426(7) 0.0057(6) 0.0156(6) 0.0003(6)
C7 0.0501(8) 0.0471(8) 0.0382(7) 0.0059(6) 0.0155(6) 0.0030(6)
C8 0.0520(8) 0.0597(10) 0.0544(9) 0.0031(7) 0.0181(7) 0.0096(7)
C9 0.0771(12) 0.0556(10) 0.0676(11) 0.0004(8) 0.0317(10) 0.0162(9)
C10 0.0881(13) 0.0514(9) 0.0570(10) -0.0057(7) 0.0248(9) 0.0004(9)
C11 0.0566(8) 0.0396(7) 0.0482(8) -0.0073(6) 0.0136(7) 0.0038(6)
C12 0.0500(8) 0.0321(6) 0.0426(7) 0.0000(5) 0.0096(6) 0.0003(5)
C13 0.0537(9) 0.0568(10) 0.0586(9) -0.0019(7) 0.0098(7) 0.0101(7)
C14 0.0700(11) 0.0627(11) 0.0584(10) -0.0060(8) 0.0049(8) -0.0021(9)
C15 0.0617(9) 0.0468(8) 0.0421(7) 0.0066(6) 0.0145(7) 0.0021(7)
C16 0.0683(10) 0.0377(7) 0.0482(8) 0.0060(6) 0.0190(7) -0.0045(6)
C17 0.0604(9) 0.0518(9) 0.0543(9) 0.0029(7) 0.0224(7) -0.0173(7)
C18 0.0405(7) 0.0412(7) 0.0475(7) 0.0017(5) 0.0146(6) 0.0044(5)
C19 0.0514(10) 0.0769(13) 0.0948(15) 0.0200(11) 0.0078(10) 0.0159(9)
C20 0.0686(12) 0.0751(14) 0.0583(11) 0.0155(10) 0.0015(9) 0.0115(10)
O1 0.0487(6) 0.0457(6) 0.0538(6) 0.0086(4) 0.0154(5) -0.0004(4)
C22 0.0346(6) 0.0371(7) 0.0440(7) -0.0069(5) 0.0101(5) -0.0025(5)
C23 0.0407(7) 0.0427(7) 0.0499(8) -0.0070(6) 0.0164(6) -0.0051(5)
C24 0.0434(8) 0.0710(11) 0.0734(11) -0.0199(9) 0.0240(8) -0.0074(7)
C25 0.0447(8) 0.0808(12) 0.0621(10) -0.0184(9) 0.0107(7) 0.0149(8)
C26 0.0539(8) 0.0487(8) 0.0513(8) -0.0068(6) 0.0081(7) 0.0162(6)
C27 0.0437(7) 0.0432(7) 0.0421(7) -0.0043(5) 0.0054(6) 0.0079(6)

loop_
_atom_type_symbol
_atom_type_description
_atom_type_scat_dispersion_real
_atom_type_scat_dispersion_imag
_atom_type_scat_source
C C 0.0033 0.0016 'International Tables Vol C Tables 4.2.6.8 and 6.1.1.4'
H H 0.0000 0.0000 'International Tables Vol C Tables 4.2.6.8 and 6.1.1.4'
N N 0.0061 0.0033 'International Tables Vol C Tables 4.2.6.8 and 6.1.1.4'
O O 0.0106 0.0060 'International Tables Vol C Tables 4.2.6.8 and 6.1.1.4'

loop_
_geom_angle_atom_site_label_1
_geom_angle_atom_site_label_2
_geom_angle_atom_site_label_3
_geom_angle
C11 O2 C12 103.54(11)
C18 O4 C19 105.43(14)
C3 C100 C4 111.37(11)
C3 C100 C22 102.35(10)
C4 C100 C22 126.86(11)
C3 C100 C12 105.86(11)
C4 C100 C12 119.10(11)
C22 C100 C12 87.58(10)
N1 C1 C2 177.64(19)
C1 C2 C3 112.25(12)
C1 C2 C23 115.20(13)
C3 C2 C23 98.55(11)
C1 C2 C11 113.72(12)
C3 C2 C11 105.73(12)
C23 C2 C11 110.01(11)
O3 C3 C100 129.00(14)
O3 C3 C2 125.56(13)
C100 C3 C2 105.37(11)
C18 C4 C100 112.38(11)
C18 C4 C5 114.01(12)
C100 C4 C5 113.19(11)
C18 C4 H4 105.4
C100 C4 H4 105.4
C5 C4 H4 105.4
C6 C5 C17 101.56(13)
C6 C5 C4 112.61(12)
C17 C5 C4 107.12(12)
C6 C5 H5 111.7
C17 C5 H5 111.7
C4 C5 H5 111.7
C15 C6 C7 126.15(14)
C15 C6 C5 108.99(14)
C7 C6 C5 124.73(13)
C13 C7 C8 117.22(15)
C13 C7 C6 120.87(14)
C8 C7 C6 121.91(14)
C9 C8 C7 120.70(16)
C9 C8 H8 119.7
C7 C8 H8 119.7
C10 C9 C8 120.64(17)
C10 C9 H9 119.7
C8 C9 H9 119.7
C9 C10 C14 119.57(18)
C9 C10 H10 120.2
C14 C10 H10 120.2
O2 C11 C26 103.97(13)
O2 C11 C2 109.18(12)
C26 C11 C2 108.42(12)
O2 C11 H11 111.6
C26 C11 H11 111.6
C2 C11 H11 111.6
O2 C12 C16 112.55(12)
O2 C12 C27 106.06(11)
C16 C12 C27 121.20(13)
O2 C12 C100 108.81(11)
C16 C12 C100 114.79(12)
C27 C12 C100 91.16(10)
C14 C13 C7 121.72(17)
C14 C13 H13 119.1
C7 C13 H13 119.1
C10 C14 C13 120.15(19)
C10 C14 H14 119.9
C13 C14 H14 119.9
C6 C15 C16 110.44(14)
C6 C15 H15 124.8
C16 C15 H15 124.8
C15 C16 C12 108.18(13)
C15 C16 C17 100.90(13)
C12 C16 C17 108.82(12)
C15 C16 H16 112.7
C12 C16 H16 112.7
C17 C16 H16 112.7
C16 C17 C5 100.97(12)
C16 C17 H17A 111.6
C5 C17 H17A 111.6
C16 C17 H17B 111.6
C5 C17 H17B 111.6
H17A C17 H17B 109.4
O4 C18 O1 106.36(12)
O4 C18 C4 111.64(12)
O1 C18 C4 110.86(12)
O4 C18 H18 109.3
O1 C18 H18 109.3
C4 C18 H18 109.3
O4 C19 C20 105.13(15)
O4 C19 H19A 110.7
C20 C19 H19A 110.7
O4 C19 H19B 110.7
C20 C19 H19B 110.7
H19A C19 H19B 108.8
O1 C20 C19 105.49(16)
O1 C20 H100 106.1(18)
C19 C20 H100 114.7(18)
O1 C20 H20 114.0(17)
C19 C20 H20 116.7(18)
H100 C20 H20 100(2)
C18 O1 C20 106.63(13)
C23 C22 C27 109.05(11)
C23 C22 C100 106.38(10)
C27 C22 C100 91.43(10)
C23 C22 H22 115.7
C27 C22 H22 115.7
C100 C22 H22 115.7
C24 C23 C22 113.18(14)
C24 C23 C2 112.34(13)
C22 C23 C2 99.86(11)
C24 C23 H23 110.4
C22 C23 H23 110.4
C2 C23 H23 110.4
C23 C24 C25 110.64(15)
C23 C24 H24A 109.5
C25 C24 H24A 109.5
C23 C24 H24B 109.5
C25 C24 H24B 109.5
H24A C24 H24B 108.1
C26 C25 C24 110.88(13)
C26 C25 H25A 109.5
C24 C25 H25A 109.5
C26 C25 H25B 109.5
C24 C25 H25B 109.5
H25A C25 H25B 108.1
C25 C26 C11 114.35(15)
C25 C26 C27 114.34(14)
C11 C26 C27 98.11(12)
C25 C26 H26 109.8
C11 C26 H26 109.8
C27 C26 H26 109.8
C26 C27 C12 104.33(12)
C26 C27 C22 110.82(13)
C12 C27 C22 89.80(10)
C26 C27 H27 116.2
C12 C27 H27 116.2
C22 C27 H27 116.2

loop_
_geom_bond_atom_site_label_1
_geom_bond_atom_site_label_2
_geom_bond_distance
N1 C1 1.139(2)
O2 C11 1.437(2)
O2 C12 1.4469(17)
O3 C3 1.1984(18)
O4 C18 1.4096(17)
O4 C19 1.427(3)
C100 C3 1.5110(19)
C100 C4 1.5358(18)
C100 C22 1.5798(17)
C100 C12 1.5930(18)
C1 C2 1.455(2)
C2 C3 1.526(2)
C2 C23 1.5612(19)
C2 C11 1.587(2)
C4 C18 1.517(2)
C4 C5 1.5409(19)
C4 H4 0.9800
C5 C6 1.523(2)
C5 C17 1.537(2)
C5 H5 0.9800
C6 C15 1.344(2)
C6 C7 1.473(2)
C7 C13 1.394(2)
C7 C8 1.394(2)
C8 C9 1.391(3)
C8 H8 0.9300
C9 C10 1.371(3)
C9 H9 0.9300
C10 C14 1.373(3)
C10 H10 0.9300
C11 C26 1.527(2)
C11 H11 0.9800
C12 C16 1.522(2)
C12 C27 1.552(2)
C13 C14 1.378(3)
C13 H13 0.9300
C14 H14 0.9300
C15 C16 1.513(2)
C15 H15 0.9300
C16 C17 1.533(3)
C16 H16 0.9800
C17 H17A 0.9700
C17 H17B 0.9700
C18 O1 1.4141(18)
C18 H18 0.9800
C19 C20 1.498(4)
C19 H19A 0.9700
C19 H19B 0.9700
C20 O1 1.429(2)
C20 H100 0.90(3)
C20 H20 0.94(3)
C22 C23 1.544(2)
C22 C27 1.558(2)
C22 H22 0.9800
C23 C24 1.522(2)
C23 H23 0.9800
C24 C25 1.529(3)
C24 H24A 0.9700
C24 H24B 0.9700
C25 C26 1.517(3)
C25 H25A 0.9700
C25 H25B 0.9700
C26 C27 1.536(2)
C26 H26 0.9800
C27 H27 0.9800
